data_4002748
loop_
_publ_author_name
'Jeong, Seok'
'Kim, Dongwook'
'Park, Jeongin'
'Shin, Sunyoung'
'Kim, Hyehyun'
'Jeong, Gyoung Hwa'
'Moon, Dohyun'
'Moon, Hoi Ri'
'Lah, Myoung Soo'

_publ_section_title
;
 Topology Conversions of Non-Interpenetrated Metal--Organic Frameworks to
 Doubly Interpenetrated Metal--Organic Frameworks
;
_journal_issue 9
_journal_name_full 'Chemistry of Materials'
_journal_page_first 3899
_journal_paper_doi 10.1021/acs.chemmater.6b05277
_journal_volume 29
_journal_year 2017
_chemical_formula_sum 'C19 H12 N4 Ni O6'
_chemical_formula_weight 451.04
_space_group_crystal_system trigonal
_space_group_IT_number 147
_space_group_name_Hall '-P 3'
_space_group_name_H-M_alt 'P -3'
_symmetry_space_group_name_Hall '-P 3'
_symmetry_space_group_name_H-M 'P -3'
_atom_sites_solution_hydrogens geom
_audit_creation_method SHELXL-2014/7
_cell_angle_alpha 90
_cell_angle_beta 90
_cell_angle_gamma 120
_cell_formula_units_Z 6
_cell_length_a 16.657(2)
_cell_length_b 16.657(2)
_cell_length_c 13.173(3)
_cell_measurement_reflns_used 57968
_cell_measurement_temperature 100(2)
_cell_measurement_theta_max 23.961
_cell_measurement_theta_min 2.305
_cell_volume 3165.3(9)
_computing_cell_refinement HKL3000
_computing_data_collection 'PAL ADSC Quantum-210 ADX Program'
_computing_data_reduction HKL3000
_computing_molecular_graphics 'Diamond 3'
_computing_publication_material WinGX
_computing_structure_refinement SHELXL
_computing_structure_solution SHELXS
_diffrn_ambient_temperature 100(2)
_diffrn_measured_fraction_theta_full 0.997
_diffrn_measured_fraction_theta_max 0.997
_diffrn_measurement_device_type 'ADSC Q210 CCD area detector'
_diffrn_measurement_method 'omega scan'
_diffrn_radiation_type synchrotron
_diffrn_radiation_wavelength 0.670
_diffrn_reflns_av_R_equivalents 0.1127
_diffrn_reflns_av_unetI/netI 0.0631
_diffrn_reflns_Laue_measured_fraction_full 0.997
_diffrn_reflns_Laue_measured_fraction_max 0.997
_diffrn_reflns_limit_h_max 20
_diffrn_reflns_limit_h_min -20
_diffrn_reflns_limit_k_max 20
_diffrn_reflns_limit_k_min -20
_diffrn_reflns_limit_l_max 15
_diffrn_reflns_limit_l_min -15
_diffrn_reflns_number 21617
_diffrn_reflns_point_group_measured_fraction_full 0.997
_diffrn_reflns_point_group_measured_fraction_max 0.997
_diffrn_reflns_theta_full 23.703
_diffrn_reflns_theta_max 23.961
_diffrn_reflns_theta_min 2.305
_diffrn_source 'PLSII 2D bending magnet'
_exptl_absorpt_coefficient_mu 0.816
_exptl_absorpt_correction_T_max 0.993
_exptl_absorpt_correction_T_min 0.968
_exptl_absorpt_correction_type multi-scan
_exptl_absorpt_process_details HKL3000
_exptl_crystal_colour 'red brown'
_exptl_crystal_density_diffrn 1.420
_exptl_crystal_description plate
_exptl_crystal_F_000 1380
_exptl_crystal_size_max 0.040
_exptl_crystal_size_mid 0.040
_exptl_crystal_size_min 0.008
_refine_diff_density_max 1.383
_refine_diff_density_min -0.929
_refine_diff_density_rms 0.125
_refine_ls_extinction_method none
_refine_ls_goodness_of_fit_ref 1.422
_refine_ls_hydrogen_treatment constr
_refine_ls_matrix_type full
_refine_ls_number_parameters 351
_refine_ls_number_reflns 3954
_refine_ls_number_restraints 192
_refine_ls_restrained_S_all 1.420
_refine_ls_R_factor_all 0.1898
_refine_ls_R_factor_gt 0.1364
_refine_ls_shift/su_max 0.000
_refine_ls_shift/su_mean 0.000
_refine_ls_structure_factor_coef Fsqd
_refine_ls_weighting_details 'w=1/[\s^2^(Fo^2^)+(0.2000P)^2^] where P=(Fo^2^+2Fc^2^)/3'
_refine_ls_weighting_scheme calc
_refine_ls_wR_factor_gt 0.3774
_refine_ls_wR_factor_ref 0.4123
_reflns_Friedel_coverage 0.000
_reflns_number_gt 2192
_reflns_number_total 3954
_reflns_threshold_expression 'I > 2\s(I)'
_cod_data_source_file cm6b05277_si_005.cif
_cod_data_source_block P15_060P-3_sq
_cod_depositor_comments
;
The following automatic conversions were performed:

'_exptl_absorpt_correction_type' value 'Multi-scan' changed to
'multi-scan' according to
/home/data/users/saulius/crontab/automatic-downloads/rss-feeds/ACS/lib/dictionaries/cif_core.dic
dictionary named 'cif_core.dic' version 2.4.2 from 2011-04-26.

Automatic conversion script
Id: cif_fix_values 4973 2017-02-22 13:04:09Z antanas 

 Adding full bibliography for 4002747--4002748.cif.
;
_cod_original_cell_volume 3165.4(11)
_cod_database_code 4002748
_shelx_shelxl_version_number 2014/7
_shelx_space_group_comment
;
The symmetry employed for this shelxl refinement is uniquely defined
by the following loop, which should always be used as a source of
symmetry information in preference to the above space-group names.
They are only intended as comments.
;

loop_
_space_group_symop_operation_xyz
'x, y, z'
'-y, x-y, z'
'-x+y, -x, z'
'-x, -y, -z'
'y, -x+y, -z'
'x-y, x, -z'

loop_
_atom_site_label
_atom_site_type_symbol
_atom_site_fract_x
_atom_site_fract_y
_atom_site_fract_z
_atom_site_U_iso_or_equiv
_atom_site_adp_type
_atom_site_occupancy
_atom_site_site_symmetry_order
_atom_site_calc_flag
_atom_site_refinement_flags_posn
_atom_site_refinement_flags_adp
_atom_site_refinement_flags_occupancy
_atom_site_disorder_assembly
_atom_site_disorder_group
Ni1 Ni -0.00008(7) 0.31837(8) 0.74965(15) 0.0956(8) Uani 1 1 d . . . . .
O1 O 0.0757(5) 0.2484(4) 0.7493(7) 0.104(3) Uani 1 1 d . . . . .
O2 O -0.0755(4) 0.1730(4) 0.7496(6) 0.098(2) Uani 1 1 d . . . . .
C1 C 0.0009(6) 0.1733(6) 0.7489(9) 0.088(3) Uani 1 1 d . . . . .
C2 C -0.0003(6) 0.0840(5) 0.7481(10) 0.091(4) Uani 1 1 d . . . . .
C3 C -0.0835(6) -0.0002(7) 0.7469(9) 0.093(4) Uani 1 1 d . . . . .
H3 H -0.1406 -0.0004 0.7453 0.112 Uiso 1 1 calc R U . . .
O3 O -0.1188(4) 0.3259(4) 0.7491(8) 0.112(3) Uani 1 1 d . . . . .
O4 O -0.0823(5) 0.4726(5) 0.7501(10) 0.167(5) Uani 1 1 d . . . . .
C4 C -0.1393(6) 0.3863(6) 0.7490(11) 0.110(4) Uani 1 1 d . . . . .
C5 C -0.2386(6) 0.3589(6) 0.7484(12) 0.118(5) Uani 1 1 d . . . . .
C6 C -0.3075(6) 0.2672(7) 0.7467(11) 0.112(5) Uani 1 1 d . . . . .
H6 H -0.2900 0.2210 0.7444 0.135 Uiso 1 1 calc R U . . .
O5 O 0.1183(4) 0.4459(4) 0.7488(8) 0.109(3) Uani 1 1 d . . . . .
O6 O 0.0831(5) 0.5555(5) 0.7497(9) 0.158(5) Uani 1 1 d . . . . .
C7 C 0.1409(7) 0.5268(6) 0.7493(10) 0.096(4) Uani 1 1 d . . . . .
C8 C 0.2394(6) 0.6001(6) 0.7487(9) 0.085(3) Uani 1 1 d . . . . .
C9 C 0.2669(7) 0.6914(7) 0.7479(10) 0.093(3) Uani 1 1 d . . . . .
H9 H 0.2210 0.7093 0.7468 0.112 Uiso 1 1 calc R U . . .
N1P N 0.0103(12) 0.3224(11) 0.9031(8) 0.065(6) Uani 0.505(7) 1 d G U P A 1
C1P C -0.0565(11) 0.3277(13) 0.9611(13) 0.142(11) Uani 0.505(7) 1 d G U P A 1
H1P H -0.1074 0.3281 0.9289 0.170 Uiso 0.505(7) 1 calc R U P A 1
C2P C -0.0490(11) 0.3326(13) 1.0663(12) 0.128(10) Uani 0.505(7) 1 d G U P A 1
H2P H -0.0947 0.3362 1.1060 0.154 Uiso 0.505(7) 1 calc R U P A 1
C3P C 0.0254(12) 0.3321(11) 1.1135(8) 0.061(5) Uani 0.505(7) 1 d DG U P A 1
C4P C 0.0923(10) 0.3267(13) 1.0554(11) 0.144(11) Uani 0.505(7) 1 d G U P A 1
H4P H 0.1431 0.3264 1.0876 0.172 Uiso 0.505(7) 1 calc R U P A 1
C5P C 0.0847(11) 0.3219(13) 0.9502(11) 0.118(9) Uani 0.505(7) 1 d G U P A 1
H5P H 0.1304 0.3182 0.9106 0.142 Uiso 0.505(7) 1 calc R U P A 1
N31 N 0.0341(10) 0.3309(8) 1.2158(8) 0.047(4) Uani 0.497(19) 1 d D U P A 1
N41 N -0.0326(9) 0.2965(8) 1.2862(8) 0.044(4) Uani 0.497(19) 1 d D U P A 1
N2P N -0.0121(12) 0.3180(11) 1.5984(8) 0.065(6) Uani 0.505(7) 1 d G U P A 1
C6P C 0.0567(11) 0.3868(10) 1.5387(11) 0.121(9) Uani 0.505(7) 1 d G U P A 1
H6P H 0.1074 0.4391 1.5697 0.146 Uiso 0.505(7) 1 calc R U P A 1
C7P C 0.0514(10) 0.3791(9) 1.4335(11) 0.124(9) Uani 0.505(7) 1 d G U P A 1
H7P H 0.0984 0.4261 1.3927 0.148 Uiso 0.505(7) 1 calc R U P A 1
C8P C -0.0228(11) 0.3027(10) 1.3881(8) 0.056(4) Uani 0.505(7) 1 d DG U P A 1
C9P C -0.0915(10) 0.2339(9) 1.4479(11) 0.148(12) Uani 0.505(7) 1 d G U P A 1
H9P H -0.1422 0.1816 1.4168 0.178 Uiso 0.505(7) 1 calc R U P A 1
C10P C -0.0862(11) 0.2416(10) 1.5530(10) 0.123(9) Uani 0.505(7) 1 d G U P A 1
H10P H -0.1332 0.1946 1.5939 0.147 Uiso 0.505(7) 1 calc R U P A 1
N1Q N -0.0129(12) 0.3171(11) 0.9018(8) 0.065(7) Uani 0.495(7) 1 d G U P A 2
C1Q C -0.0867(11) 0.2406(10) 0.9475(10) 0.116(9) Uani 0.495(7) 1 d G U P A 2
H1Q H -0.1337 0.1934 0.9069 0.139 Uiso 0.495(7) 1 calc R U P A 2
C2Q C -0.0917(10) 0.2333(9) 1.0527(11) 0.136(11) Uani 0.495(7) 1 d G U P A 2
H2Q H -0.1422 0.1810 1.0840 0.164 Uiso 0.495(7) 1 calc R U P A 2
C3Q C -0.0229(11) 0.3024(10) 1.1122(8) 0.056(4) Uani 0.495(7) 1 d DG U P A 2
C4Q C 0.0509(10) 0.3789(9) 1.0664(11) 0.118(9) Uani 0.495(7) 1 d G U P A 2
H4Q H 0.0979 0.4261 1.1070 0.142 Uiso 0.495(7) 1 calc R U P A 2
C5Q C 0.0559(10) 0.3862(10) 0.9612(11) 0.120(9) Uani 0.495(7) 1 d G U P A 2
H5Q H 0.1064 0.4385 0.9299 0.144 Uiso 0.495(7) 1 calc R U P A 2
N32 N -0.0332(9) 0.2961(9) 1.2159(8) 0.048(4) Uani 0.503(19) 1 d D U P A 2
N42 N 0.0345(9) 0.3322(8) 1.2848(8) 0.046(4) Uani 0.503(19) 1 d D U P A 2
N2Q N 0.0111(12) 0.3227(12) 1.5968(8) 0.064(6) Uani 0.495(7) 1 d G U P A 2
C6Q C 0.0858(11) 0.3229(13) 1.5494(11) 0.122(9) Uani 0.495(7) 1 d G U P A 2
H6Q H 0.1317 0.3195 1.5888 0.146 Uiso 0.495(7) 1 calc R U P A 2
C7Q C 0.0933(10) 0.3282(12) 1.4442(11) 0.131(10) Uani 0.495(7) 1 d G U P A 2
H7Q H 0.1443 0.3283 1.4118 0.158 Uiso 0.495(7) 1 calc R U P A 2
C8Q C 0.0261(11) 0.3332(10) 1.3864(8) 0.055(4) Uani 0.495(7) 1 d DG U P A 2
C9Q C -0.0486(10) 0.3330(12) 1.4338(11) 0.109(8) Uani 0.495(7) 1 d G U P A 2
H9Q H -0.0945 0.3365 1.3943 0.131 Uiso 0.495(7) 1 calc R U P A 2
C10Q C -0.0561(10) 0.3277(13) 1.5390(12) 0.133(10) Uani 0.495(7) 1 d G U P A 2
H10Q H -0.1071 0.3276 1.5714 0.159 Uiso 0.495(7) 1 calc R U P A 2

loop_
_atom_site_aniso_label
_atom_site_aniso_U_11
_atom_site_aniso_U_22
_atom_site_aniso_U_33
_atom_site_aniso_U_23
_atom_site_aniso_U_13
_atom_site_aniso_U_12
Ni1 0.0477(8) 0.0451(8) 0.194(2) -0.0005(7) 0.0000(7) 0.0233(6)
O1 0.063(4) 0.043(3) 0.210(9) -0.001(4) 0.003(4) 0.028(3)
O2 0.059(4) 0.053(3) 0.190(8) -0.003(4) -0.003(4) 0.032(3)
C1 0.060(6) 0.046(5) 0.167(11) -0.001(5) -0.002(5) 0.033(4)
C2 0.044(4) 0.037(4) 0.191(12) 0.005(5) 0.000(5) 0.018(4)
C3 0.050(5) 0.064(6) 0.173(12) -0.003(6) -0.002(6) 0.034(5)
O3 0.050(4) 0.045(3) 0.245(10) -0.001(4) 0.000(4) 0.026(3)
O4 0.045(4) 0.044(4) 0.411(16) -0.005(6) 0.000(6) 0.022(3)
C4 0.044(5) 0.045(5) 0.237(15) -0.002(6) -0.002(6) 0.019(4)
C5 0.038(5) 0.043(5) 0.277(17) -0.001(6) -0.001(6) 0.022(4)
C6 0.047(5) 0.057(6) 0.237(15) -0.006(7) 0.003(6) 0.029(4)
O5 0.048(4) 0.047(4) 0.227(10) -0.001(4) -0.002(4) 0.020(3)
O6 0.053(4) 0.048(4) 0.375(15) 0.000(6) 0.001(6) 0.028(4)
C7 0.064(6) 0.046(5) 0.179(12) 0.004(6) 0.001(6) 0.029(5)
C8 0.049(5) 0.050(5) 0.163(11) -0.001(5) -0.003(5) 0.028(4)
C9 0.056(5) 0.073(6) 0.158(11) 0.004(6) 0.000(6) 0.038(5)
N1P 0.054(8) 0.057(9) 0.100(11) -0.002(6) 0.012(6) 0.039(7)
C1P 0.140(14) 0.147(14) 0.143(14) -0.006(9) 0.015(9) 0.075(10)
C2P 0.123(12) 0.131(13) 0.136(13) -0.001(9) -0.004(9) 0.067(9)
C3P 0.063(8) 0.062(8) 0.047(8) -0.007(6) 0.014(6) 0.024(7)
C4P 0.147(14) 0.145(14) 0.154(15) 0.001(9) 0.006(9) 0.084(10)
C5P 0.113(12) 0.124(12) 0.127(13) -0.001(8) 0.000(8) 0.068(9)
N31 0.072(7) 0.053(5) 0.015(6) -0.004(4) 0.009(5) 0.031(5)
N41 0.067(7) 0.052(5) 0.008(6) 0.013(4) 0.008(5) 0.027(5)
N2P 0.061(9) 0.051(8) 0.087(10) -0.006(6) 0.010(6) 0.030(6)
C6P 0.116(12) 0.122(12) 0.119(12) 0.008(9) 0.002(9) 0.053(9)
C7P 0.119(12) 0.122(12) 0.125(13) -0.003(9) -0.005(9) 0.057(9)
C8P 0.063(8) 0.056(8) 0.046(8) 0.005(6) 0.005(6) 0.028(6)
C9P 0.148(15) 0.142(15) 0.156(15) 0.001(9) -0.004(9) 0.073(10)
C10P 0.123(12) 0.113(12) 0.119(12) 0.003(9) -0.007(9) 0.050(9)
N1Q 0.057(9) 0.048(8) 0.090(10) 0.001(6) -0.013(6) 0.025(6)
C1Q 0.119(12) 0.102(11) 0.112(12) -0.002(8) 0.009(8) 0.044(8)
C2Q 0.137(14) 0.131(14) 0.140(14) 0.004(9) 0.000(9) 0.066(10)
C3Q 0.058(8) 0.052(7) 0.054(8) 0.000(6) 0.004(6) 0.023(6)
C4Q 0.117(12) 0.114(12) 0.121(13) 0.001(9) 0.006(9) 0.054(9)
C5Q 0.116(12) 0.119(12) 0.117(12) -0.007(9) -0.005(9) 0.053(9)
N32 0.066(7) 0.053(6) 0.026(6) -0.011(4) -0.016(5) 0.030(5)
N42 0.069(7) 0.055(5) 0.017(6) -0.002(4) -0.020(5) 0.032(5)
N2Q 0.051(8) 0.061(9) 0.094(11) 0.003(7) -0.009(6) 0.039(7)
C6Q 0.117(12) 0.130(12) 0.129(13) 0.003(9) -0.003(9) 0.069(9)
C7Q 0.135(13) 0.133(13) 0.140(14) 0.003(9) -0.004(9) 0.077(10)
C8Q 0.062(8) 0.058(8) 0.038(7) 0.012(6) -0.002(6) 0.024(6)
C9Q 0.103(11) 0.112(12) 0.113(12) 0.001(8) 0.000(8) 0.054(9)
C10Q 0.132(13) 0.135(14) 0.130(14) 0.006(9) -0.010(9) 0.066(10)

loop_
_atom_type_symbol
_atom_type_description
_atom_type_scat_dispersion_real
_atom_type_scat_dispersion_imag
_atom_type_scat_source
C C 0.0026 0.0014 'International Tables Vol C Tables 4.2.6.8 and 6.1.1.4'
H H 0.0000 0.0000 'International Tables Vol C Tables 4.2.6.8 and 6.1.1.4'
N N 0.0052 0.0029 'International Tables Vol C Tables 4.2.6.8 and 6.1.1.4'
O O 0.0094 0.0054 'International Tables Vol C Tables 4.2.6.8 and 6.1.1.4'
Ni Ni 0.3429 1.0056 'International Tables Vol C Tables 4.2.6.8 and 6.1.1.4'

loop_
_geom_angle_atom_site_label_1
_geom_angle_atom_site_label_2
_geom_angle_atom_site_label_3
_geom_angle
_geom_angle_site_symmetry_1
_geom_angle_site_symmetry_3
N2Q Ni1 N1Q 178.0(7) 1_554 .
N2P Ni1 N1P 177.7(7) 1_554 .
N2P Ni1 O3 84.2(6) 1_554 .
N2Q Ni1 O3 94.0(6) 1_554 .
N1Q Ni1 O3 84.5(6) . .
N1P Ni1 O3 94.1(6) . .
N2P Ni1 O5 92.3(6) 1_554 .
N2Q Ni1 O5 86.2(6) 1_554 .
N1Q Ni1 O5 93.3(6) . .
N1P Ni1 O5 87.1(6) . .
O3 Ni1 O5 113.2(2) . .
N2P Ni1 O2 89.7(5) 1_554 .
N2Q Ni1 O2 91.8(5) 1_554 .
N1Q Ni1 O2 89.4(5) . .
N1P Ni1 O2 91.7(5) . .
O3 Ni1 O2 91.8(3) . .
O5 Ni1 O2 154.9(2) . .
N2P Ni1 O1 94.8(5) 1_554 .
N2Q Ni1 O1 87.0(5) 1_554 .
N1Q Ni1 O1 95.0(5) . .
N1P Ni1 O1 87.4(5) . .
O3 Ni1 O1 154.4(2) . .
O5 Ni1 O1 92.4(3) . .
O2 Ni1 O1 62.6(2) . .
N2P Ni1 C1 92.5(5) 1_554 .
N2Q Ni1 C1 89.1(6) 1_554 .
N1Q Ni1 C1 92.7(6) . .
N1P Ni1 C1 89.6(5) . .
O3 Ni1 C1 123.4(3) . .
O5 Ni1 C1 123.4(3) . .
O2 Ni1 C1 31.6(3) . .
O1 Ni1 C1 31.0(3) . .
C1 O1 Ni1 88.9(5) . .
C1 O2 Ni1 88.6(5) . .
O1 C1 O2 120.0(7) . .
O1 C1 C2 120.8(7) . .
O2 C1 C2 119.2(7) . .
O1 C1 Ni1 60.1(4) . .
O2 C1 Ni1 59.9(4) . .
C2 C1 Ni1 179.0(7) . .
C3 C2 C3 119.1(8) . 3
C3 C2 C1 121.2(8) . .
C3 C2 C1 119.6(7) 3 .
C2 C3 C2 120.8(8) . 2
C4 O3 Ni1 137.2(6) . .
O3 C4 O4 125.4(9) . .
O3 C4 C5 118.6(8) . .
O4 C4 C5 116.0(8) . .
C6 C5 C6 116.8(9) . 2_565
C6 C5 C4 121.6(8) . .
C6 C5 C4 121.6(8) 2_565 .
C5 C6 C5 123.2(9) . 3_455
C7 O5 Ni1 139.4(6) . .
O5 C7 O6 123.3(9) . .
O5 C7 C8 121.4(8) . .
O6 C7 C8 115.3(8) . .
C9 C8 C9 117.6(9) . 2_665
C9 C8 C7 122.8(8) . .
C9 C8 C7 119.6(8) 2_665 .
C8 C9 C8 122.4(9) . 3_565
C1P N1P C5P 120.0 . .
C1P N1P Ni1 119.5(10) . .
C5P N1P Ni1 120.5(10) . .
N1P C1P C2P 120.0 . .
C1P C2P C3P 120.0 . .
N31 C3P C4P 116.8(12) . .
N31 C3P C2P 123.0(12) . .
C4P C3P C2P 120.0 . .
C3P C4P C5P 120.0 . .
C4P C5P N1P 120.0 . .
N41 N31 C3P 128.7(15) . .
N31 N41 C8P 127.9(14) . .
C6P N2P C10P 120.0 . .
C6P N2P Ni1 121.4(9) . 1_556
C10P N2P Ni1 118.2(9) . 1_556
N2P C6P C7P 120.0 . .
C6P C7P C8P 120.0 . .
N41 C8P C9P 118.8(12) . .
N41 C8P C7P 121.1(12) . .
C9P C8P C7P 120.0 . .
C8P C9P C10P 120.0 . .
C9P C10P N2P 120.0 . .
C1Q N1Q C5Q 120.0 . .
C1Q N1Q Ni1 118.8(9) . .
C5Q N1Q Ni1 120.8(9) . .
C2Q C1Q N1Q 120.0 . .
C3Q C2Q C1Q 120.0 . .
N32 C3Q C2Q 118.5(11) . .
N32 C3Q C4Q 121.4(11) . .
C2Q C3Q C4Q 120.0 . .
C3Q C4Q C5Q 120.0 . .
C4Q C5Q N1Q 120.0 . .
N42 N32 C3Q 126.7(14) . .
N32 N42 C8Q 127.8(15) . .
C6Q N2Q C10Q 120.0 . .
C6Q N2Q Ni1 121.0(10) . 1_556
C10Q N2Q Ni1 119.0(10) . 1_556
C7Q C6Q N2Q 120.0 . .
C8Q C7Q C6Q 120.0 . .
N42 C8Q C7Q 116.8(12) . .
N42 C8Q C9Q 123.0(12) . .
C7Q C8Q C9Q 120.0 . .
C10Q C9Q C8Q 120.0 . .
C9Q C10Q N2Q 120.0 . .

loop_
_geom_bond_atom_site_label_1
_geom_bond_atom_site_label_2
_geom_bond_distance
_geom_bond_site_symmetry_2
Ni1 N2P 2.002(10) 1_554
Ni1 N2Q 2.020(11) 1_554
Ni1 N1Q 2.014(11) .
Ni1 N1P 2.027(11) .
Ni1 O3 2.043(6) .
Ni1 O5 2.052(6) .
Ni1 O2 2.097(6) .
Ni1 O1 2.103(6) .
Ni1 C1 2.424(8) .
O1 C1 1.249(10) .
O2 C1 1.270(10) .
C1 C2 1.479(11) .
C2 C3 1.395(12) .
C2 C3 1.396(12) 3
C3 C2 1.396(12) 2
O3 C4 1.213(11) .
O4 C4 1.266(11) .
C4 C5 1.480(13) .
C5 C6 1.379(13) .
C5 C6 1.406(12) 2_565
C6 C5 1.406(12) 3_455
O5 C7 1.205(10) .
O6 C7 1.270(11) .
C7 C8 1.477(13) .
C8 C9 1.351(13) .
C8 C9 1.403(13) 2_665
C9 C8 1.403(13) 3_565
N1P C1P 1.3900 .
N1P C5P 1.3900 .
C1P C2P 1.3900 .
C2P C3P 1.3900 .
C3P N31 1.357(13) .
C3P C4P 1.3900 .
C4P C5P 1.3900 .
N31 N41 1.336(15) .
N41 C8P 1.350(13) .
N2P C6P 1.3900 .
N2P C10P 1.3900 .
N2P Ni1 2.002(10) 1_556
C6P C7P 1.3900 .
C7P C8P 1.3900 .
C8P C9P 1.3900 .
C9P C10P 1.3900 .
N1Q C1Q 1.3900 .
N1Q C5Q 1.3900 .
C1Q C2Q 1.3900 .
C2Q C3Q 1.3900 .
C3Q N32 1.375(13) .
C3Q C4Q 1.3900 .
C4Q C5Q 1.3900 .
N32 N42 1.334(15) .
N42 C8Q 1.347(13) .
N2Q C6Q 1.3900 .
N2Q C10Q 1.3900 .
N2Q Ni1 2.020(11) 1_556
C6Q C7Q 1.3900 .
C7Q C8Q 1.3900 .
C8Q C9Q 1.3900 .
C9Q C10Q 1.3900 .
